data_7714999
loop_
_publ_author_name
'Imamura, Yuki'
'Yoshino, Haruka'
'Le Ouay, Benjamin'
'Ohtani, Ryo'
'Ohba, Masaaki'

_publ_section_title
;
 A novel style of 2D Hofmann-type coordination polymer incorporated
 trigonal prismatic coordination geometry with bidentate co-ligands.
;
_journal_issue 9
_journal_name_full 'Dalton transactions (Cambridge, England : 2003)'
_journal_page_first 3970
_journal_page_last 3974
_journal_paper_doi 10.1039/d3dt03914e
_journal_volume 53
_journal_year 2024
_chemical_formula_sum 'C16 H11 Cr Mn N7'
_chemical_formula_weight 408.240
_chemical_name_common MnCr_dmbpy
_space_group_crystal_system orthorhombic
_space_group_IT_number 62
_space_group_name_Hall '-P 2ac 2n'
_space_group_name_H-M_alt 'P n m a'
_audit_update_record
;
2023-10-31 deposited with the CCDC.	2024-01-16 downloaded from the CCDC.
;
_cell_angle_alpha 90
_cell_angle_beta 90
_cell_angle_gamma 90
_cell_formula_units_Z 4
_cell_length_a 14.3053(7)
_cell_length_b 7.2469(2)
_cell_length_c 17.0304(9)
_cell_measurement_temperature 100
_cell_volume 1765.53(14)
_computing_cell_refinement 'RIETAN-FP (Izumi and Momma, 2007)'
_computing_molecular_graphics 'VESTA (Momma and Izumi, 2008)'
_computing_structure_refinement 'RIETAN-FP (Izumi and Momma, 2007)'
_diffrn_ambient_temperature 100
_diffrn_detector 'Imaging plate'
_diffrn_measurement_device_type Debye-Scherrer
_diffrn_radiation_type Synchrotron
_diffrn_radiation_wavelength 1.138000
_diffrn_source 'Synchrotron radiation'
_diffrn_source_type 'SAGA-LS BL15'
_exptl_crystal_density_diffrn 1.5359
_exptl_crystal_density_method 'not measured'
_exptl_crystal_description powder
_exptl_crystal_F_000 820.00
_pd_calc_method 'Rietveld Refinement'
_pd_instr_location ' ?'
_pd_meas_2theta_range_inc 0.0150
_pd_meas_2theta_range_max 50.0000
_pd_meas_2theta_range_min 5.0000
_pd_meas_number_of_points 3001
_pd_meas_scan_method step
_pd_proc_2theta_range_inc 0.0150
_pd_proc_2theta_range_max 50.0000
_pd_proc_2theta_range_min 5.0000
_pd_proc_ls_background_function 'composite background function'
_pd_proc_ls_pref_orient_corr ' ?'
_pd_proc_ls_profile_function 'split Pearson VII function'
_pd_proc_ls_prof_R_factor 0.00646
_pd_proc_ls_prof_wR_expected 0.06045
_pd_proc_ls_prof_wR_factor 0.00868
_pd_spec_mounting ' ?'
_pd_spec_mount_mode reflection
_pd_spec_shape flat_sheet
_refine_diff_density_max 0.0
_refine_diff_density_min 0.0
_refine_ls_extinction_method none
_refine_ls_goodness_of_fit_all 0.1436
_refine_ls_matrix_type full
_refine_ls_number_constraints 18
_refine_ls_number_parameters 50
_refine_ls_number_restraints 0
_refine_ls_R_factor_all 0.00589
_refine_ls_R_Fsqd_factor 0.00747
_refine_ls_R_I_factor 0.01064
_refine_ls_shift/su_max 0.0
_refine_ls_weighting_details 1/<i>y</i>~i~
_refine_ls_weighting_scheme sigma
_cod_data_source_file d3dt03914e2.cif
_cod_data_source_block MnCr_dmbpy
_cod_depositor_comments 'Adding full bibliography for 7714998--7714999.cif.'
_cod_original_cell_volume 1765.5(1)
_cod_original_formula_sum 'C16 H11 Cr N7 Mn'
_cod_database_code 7714999

loop_
_space_group_symop_id
_space_group_symop_operation_xyz
1 x,y,z
2 -x+1/2,-y,z+1/2
3 -x,y+1/2,-z
4 x+1/2,-y+1/2,-z+1/2
5 -x,-y,-z
6 x+1/2,y,-z+1/2
7 x,-y+1/2,z
8 -x+1/2,y+1/2,z+1/2

loop_
_atom_site_label
_atom_site_fract_x
_atom_site_fract_y
_atom_site_fract_z
_atom_site_occupancy
_atom_site_symmetry_multiplicity
_atom_site_Wyckoff_symbol
_atom_site_adp_type
_atom_site_U_iso_or_equiv
_atom_site_type_symbol
C1 0.530(3) 0.564(5) 0.7753(17) 1 8 d Uiso 0.01615 C
C2 0.722(3) 0.937(6) 0.812(3) 1 8 d Uiso 0.01615 C
C3 0.255(4) 0.25 0.531(3) 1 4 c Uiso 0.01615 C
C4 0.224(4) 0.25 0.452(4) 1 4 c Uiso 0.01615 C
C5 0.122(4) 0.25 0.430(3) 1 4 c Uiso 0.01615 C
C6 0.288(5) 0.25 0.392(4) 1 4 c Uiso 0.01615 C
C7 0.381(5) 0.25 0.412(3) 1 4 c Uiso 0.01615 C
C8 0.408(4) 0.25 0.493(4) 1 4 c Uiso 0.01615 C
C9 0.507(4) 0.25 0.519(4) 1 4 c Uiso 0.01615 C
C10 0.579(5) 0.25 0.465(3) 1 4 c Uiso 0.01615 C
C11 0.670(4) 0.25 0.491(3) 1 4 c Uiso 0.01615 C
C12 0.692(4) 0.25 0.569(4) 1 4 c Uiso 0.01615 C
C13 0.791(4) 0.25 0.600(4) 1 4 c Uiso 0.01615 C
C14 0.617(5) 0.25 0.6235(22) 1 4 c Uiso 0.01615 C
Mn1 0.3975(9) 0.25 0.6777(9) 1 4 c Uiso 0.03032 Mn
Cr1 0.6202(8) 0.75 0.8191(9) 1 4 c Uiso 0.04173 Cr
N4 0.346(4) 0.25 0.5525(24) 1 4 c Uiso 0.01615 N
N1 0.478(3) 0.463(5) 0.7441(18) 1 8 d Uiso 0.01615 N
N5 0.525(3) 0.25 0.597(3) 1 4 c Uiso 0.01615 N
N2 0.780(3) 1.051(5) 0.806(3) 1 8 d Uiso 0.01615 N
N3 0.603(3) 0.75 0.906(16) 1 4 c Uiso 0.01615 N
H3 0.2099 0.25 0.57084 1 4 c Uiso 0.01938 H
H5C 0.11536 0.25 0.3744 0.5 4 c Uiso 0.01938 H
H5B 0.09231 0.35816 0.45174 0.5 8 d Uiso 0.01938 H
H5A 0.0922 0.14179 0.45447 0.5 8 d Uiso 0.01938 H
H6 0.26929 0.25 0.33979 1 4 c Uiso 0.01938 H
H7 0.4262 0.25 0.37283 1 4 c Uiso 0.01938 H
H10 0.5658 0.25 0.41079 1 4 c Uiso 0.01938 H
H13B 0.82314 0.35816 0.58164 0.5 8 d Uiso 0.01938 H
H13C 0.79005 0.25 0.65635 0.5 4 c Uiso 0.01938 H
H14 0.62887 0.25 0.67698 1 4 c Uiso 0.01938 H
H13A 0.82318 0.14179 0.58168 0.5 8 d Uiso 0.01938 H
H11 0.71796 0.25 0.45374 1 4 c Uiso 0.01938 H

loop_
_atom_type_symbol
_atom_type_description
_atom_type_scat_dispersion_real
_atom_type_scat_dispersion_imag
_atom_type_scat_source
Mn Mn 0.1939 1.7118 'International Tables for Crystallography, Vol. C'
N N 0.0136 0.0094 'International Tables for Crystallography, Vol. C'
C C 0.0072 0.0048 'International Tables for Crystallography, Vol. C'
H H -0.0006 0.0000 'International Tables for Crystallography, Vol. C'
Cr Cr 0.2683 1.4563 'International Tables for Crystallography, Vol. C'

loop_
_geom_angle_atom_site_label_1
_geom_angle_atom_site_label_2
_geom_angle_atom_site_label_3
_geom_angle
_geom_angle_site_symmetry_1
_geom_angle_site_symmetry_2
_geom_angle_site_symmetry_3
_geom_angle_publ_flag
N1 C1 Cr1 175(3) 1_555 . 1_555 ?
N2 C2 Cr1 178(4) 1_555 . 1_555 ?
N4 C3 C4 124(5) 1_555 . 1_555 ?
C6 C4 C5 118(6) 1_555 . 1_555 ?
C3 C4 C5 122(6) 1_555 . 1_555 ?
C7 C6 C4 118(6) 1_555 . 1_555 ?
C6 C7 C8 120(6) 1_555 . 1_555 ?
N4 C8 C7 123(6) 1_555 . 1_555 ?
N4 C8 C9 113(6) 1_555 . 1_555 ?
C7 C8 C9 124(8) 1_555 . 1_555 ?
N5 C9 C10 121(5) 1_555 . 1_555 ?
N5 C9 C8 119(8) 1_555 . 1_555 ?
C10 C9 C8 120(7) 1_555 . 1_555 ?
C11 C10 C9 119(6) 1_555 . 1_555 ?
C10 C11 C12 122(6) 1_555 . 1_555 ?
C11 C12 C14 117(5) 1_555 . 1_555 ?
C11 C12 C13 124(7) 1_555 . 1_555 ?
C14 C12 C13 119(7) 1_555 . 1_555 ?
C13 C12 H11 100(5) 1_555 . 1_555 ?
N5 C14 C12 121(4) 1_555 . 1_555 ?
N1 Mn1 N1 87.4(17) 1_555 . 7_555 ?
N1 Mn1 N2 83.2(13) 1_555 . 4_466 ?
N1 Mn1 N2 140.6(16) 1_555 . 6_446 ?
N1 Mn1 N4 130.3(10) 1_555 . 1_555 ?
N1 Mn1 N5 83.7(14) 1_555 . 1_555 ?
N1 Mn1 N2 140.6(16) 7_555 . 4_466 ?
N1 Mn1 N2 83.2(13) 7_555 . 6_446 ?
N1 Mn1 N4 130.3(10) 7_555 . 1_555 ?
N1 Mn1 N5 83.7(14) 7_555 . 1_555 ?
N2 Mn1 N2 80.3(20) 4_466 . 6_446 ?
N2 Mn1 N4 82.5(15) 4_466 . 1_555 ?
N2 Mn1 N5 132.6(13) 4_466 . 1_555 ?
N2 Mn1 N4 82.5(15) 6_446 . 1_555 ?
N2 Mn1 N5 132.6(13) 6_446 . 1_555 ?
N4 Mn1 N5 72.2(21) 1_555 . 1_555 ?
N3 Cr1 C2 100.5(21) 1_555 . 1_555 ?
N3 Cr1 C2 100.5(21) 1_555 . 7_565 ?
N3 Cr1 C1 105.2(16) 1_555 . 1_555 ?
N3 Cr1 C1 105.2(16) 1_555 . 7_565 ?
C2 Cr1 C2 85.7(24) 1_555 . 7_565 ?
C2 Cr1 C1 154.3(20) 1_555 . 1_555 ?
C2 Cr1 C1 89.5(14) 1_555 . 7_565 ?
C2 Cr1 C1 89.5(14) 7_565 . 1_555 ?
C2 Cr1 C1 154.3(20) 7_565 . 7_565 ?
C1 Cr1 C1 84.1(22) 1_555 . 7_565 ?
C8 N4 Mn1 120(4) 1_555 . 1_555 ?
C3 N4 Mn1 125(4) 1_555 . 1_555 ?
C1 N1 Mn1 172(4) 1_555 . 1_555 ?
C9 N5 Mn1 116(5) 1_555 . 1_555 ?
C14 N5 Mn1 124(4) 1_555 . 1_555 ?
C2 N2 Mn1 168(6) 1_555 . 4_566 ?

loop_
_geom_bond_atom_site_label_1
_geom_bond_atom_site_label_2
_geom_bond_distance
_geom_bond_site_symmetry_1
_geom_bond_site_symmetry_2
_geom_bond_publ_flag
C3 C4 1.43(6) . 1_555 ?
C4 C6 1.38(8) . 1_555 ?
C4 C5 1.50(6) . 1_555 ?
C5 H5C 0.96(5) . 1_555 ?
C6 C7 1.37(8) . 1_555 ?
C7 C8 1.43(5) . 1_555 ?
C8 C9 1.49(7) . 1_555 ?
C9 N5 1.35(5) . 1_555 ?
C9 C10 1.39(6) . 1_555 ?
C10 C11 1.38(6) . 1_555 ?
C11 H11 0.93(5) . 1_555 ?
C11 C12 1.38(7) . 1_555 ?
C12 C14 1.43(5) . 1_555 ?
C12 C13 1.50(7) . 1_555 ?
Mn1 N1 2.23(4) . 1_555 ?
Mn1 N1 2.23(4) . 7_555 ?
Mn1 N2 2.23(4) . 4_466 ?
Mn1 N2 2.23(4) . 6_446 ?
Mn1 N4 2.26(4) . 1_555 ?
Mn1 N5 2.29(4) . 1_555 ?
Cr1 N3 1.50(3) . 1_555 ?
Cr1 C2 1.99(5) . 1_555 ?
Cr1 C2 1.99(5) . 7_565 ?
Cr1 C1 2.01(4) . 1_555 ?
Cr1 C1 2.01(4) . 7_565 ?
N4 C8 1.35(6) . 1_555 ?
N4 C3 1.35(6) . 1_555 ?
N1 C1 1.17(3) . 1_555 ?
N5 C9 1.35(5) . 1_555 ?
N5 C14 1.38(6) . 1_555 ?
N2 C2 1.175(24) . 1_555 ?
N3 Cr1 1.50(3) . 1_555 ?
